data_7106619
loop_
_publ_author_name
'Jesse V. Gavette'
'Juven Lara'
'Orion B. Berryman'
'Lev N. Zakharov'
'Michael M. Haley'
'Darren W. Johnson'

_publ_section_title
;
 Lithium cation enhances anion binding in a tripodal phosphine oxide-based
 ditopic receptor
;
_journal_name_full Chem.Commun.
_journal_page_first 7653
_journal_paper_doi 10.1039/c1cc12475g
_journal_volume 47
_journal_year 2011
_chemical_formula_sum 'C30 H36 N9 O19 P S3'
_chemical_formula_weight 953.83
_chemical_name_systematic
;

?

;
_space_group_IT_number 146
_symmetry_cell_setting hexagonal
_symmetry_space_group_name_Hall 'R 3'
_symmetry_space_group_name_H-M 'R 3 :H'
_atom_sites_solution_hydrogens geom
_atom_sites_solution_primary direct
_atom_sites_solution_secondary difmap
_audit_creation_method SHELXLTL
_cell_angle_alpha 90.00
_cell_angle_beta 90.00
_cell_angle_gamma 120.00
_cell_formula_units_Z 3
_cell_length_a 26.969(4)
_cell_length_b 26.969(4)
_cell_length_c 4.7896(9)
_cell_measurement_reflns_used 1229
_cell_measurement_temperature 173(2)
_cell_measurement_theta_max 18.97
_cell_measurement_theta_min 2.61
_cell_volume 3016.9(8)
_computing_cell_refinement 'Bruker SAINT'
_computing_data_collection 'Bruker SMART'
_computing_data_reduction 'Bruker SAINT'
_computing_molecular_graphics 'Bruker SHELXTL'
_computing_publication_material 'Bruker SHELXTL'
_computing_structure_refinement 'Bruker SHELXTL'
_computing_structure_solution 'Bruker SHELXTL'
_diffrn_ambient_temperature 173(2)
_diffrn_measured_fraction_theta_full 0.920
_diffrn_measured_fraction_theta_max 0.920
_diffrn_measurement_device_type 'Bruker Apex CCD area detector'
_diffrn_measurement_method 'phi and omega scans'
_diffrn_radiation_monochromator graphite
_diffrn_radiation_source 'fine-focus sealed tube'
_diffrn_radiation_type MoK\a
_diffrn_radiation_wavelength 0.71073
_diffrn_reflns_av_R_equivalents 0.0874
_diffrn_reflns_av_sigmaI/netI 0.1222
_diffrn_reflns_limit_h_max 32
_diffrn_reflns_limit_h_min -32
_diffrn_reflns_limit_k_max 32
_diffrn_reflns_limit_k_min -32
_diffrn_reflns_limit_l_max 5
_diffrn_reflns_limit_l_min -5
_diffrn_reflns_number 8003
_diffrn_reflns_theta_full 24.99
_diffrn_reflns_theta_max 24.99
_diffrn_reflns_theta_min 1.51
_exptl_absorpt_coefficient_mu 0.315
_exptl_absorpt_correction_T_max 0.9969
_exptl_absorpt_correction_T_min 0.7867
_exptl_absorpt_correction_type multi-scan
_exptl_absorpt_process_details SADABS
_exptl_crystal_colour colorless
_exptl_crystal_density_diffrn 1.575
_exptl_crystal_density_method 'not measured'
_exptl_crystal_description needle
_exptl_crystal_F_000 1482
_exptl_crystal_size_max 0.80
_exptl_crystal_size_mid 0.03
_exptl_crystal_size_min 0.01
_refine_diff_density_max 0.251
_refine_diff_density_min -0.226
_refine_diff_density_rms 0.050
_refine_ls_abs_structure_details 'Flack H D (1983), Acta Cryst. A39, 876-881'
_refine_ls_abs_structure_Flack 0.17(12)
_refine_ls_extinction_method none
_refine_ls_goodness_of_fit_ref 0.838
_refine_ls_hydrogen_treatment mixed
_refine_ls_matrix_type full
_refine_ls_number_parameters 191
_refine_ls_number_reflns 2156
_refine_ls_number_restraints 2
_refine_ls_restrained_S_all 0.838
_refine_ls_R_factor_all 0.0686
_refine_ls_R_factor_gt 0.0474
_refine_ls_shift/su_max 0.000
_refine_ls_shift/su_mean 0.000
_refine_ls_structure_factor_coef Fsqd
_refine_ls_weighting_details 'calc w=1/[\s^2^(Fo^2^)+(0.0000P)^2^+0.0000P] where P=(Fo^2^+2Fc^2^)/3'
_refine_ls_weighting_scheme calc
_refine_ls_wR_factor_gt 0.0701
_refine_ls_wR_factor_ref 0.0768
_reflns_number_gt 1633
_reflns_number_total 2156
_reflns_threshold_expression >2sigma(I)
_cod_data_source_file c1cc12475g.txt
_cod_data_source_block ob177n
_cod_original_cell_volume 3016.8(8)
_cod_original_sg_symbol_H-M R3
_cod_database_code 7106619

loop_
_symmetry_equiv_pos_as_xyz
'x, y, z'
'-y, x-y, z'
'-x+y, -x, z'
'x+2/3, y+1/3, z+1/3'
'-y+2/3, x-y+1/3, z+1/3'
'-x+y+2/3, -x+1/3, z+1/3'
'x+1/3, y+2/3, z+2/3'
'-y+1/3, x-y+2/3, z+2/3'
'-x+y+1/3, -x+2/3, z+2/3'

loop_
_atom_site_label
_atom_site_type_symbol
_atom_site_fract_x
_atom_site_fract_y
_atom_site_fract_z
_atom_site_U_iso_or_equiv
_atom_site_adp_type
_atom_site_occupancy
_atom_site_symmetry_multiplicity
_atom_site_calc_flag
_atom_site_refinement_flags
_atom_site_disorder_assembly
_atom_site_disorder_group
P1 P 0.6667 0.3333 0.8582(4) 0.0164(5) Uani 1 3 d S . .
O1 O 0.6667 0.3333 1.1649(11) 0.0251(13) Uani 1 3 d S . .
O2 O 0.72202(14) 0.47807(14) 1.0849(7) 0.0341(9) Uani 1 1 d . . .
O3 O 0.47441(17) 0.44224(16) 1.1985(7) 0.0427(10) Uani 1 1 d . . .
O4 O 0.48278(15) 0.49287(17) 1.5602(8) 0.0469(11) Uani 1 1 d . . .
O5 O 0.67032(16) 0.61508(15) 1.9544(7) 0.0365(10) Uani 1 1 d . . .
O6 O 0.74454(15) 0.61941(15) 1.7543(8) 0.0385(10) Uani 1 1 d . . .
N1 N 0.63686(17) 0.41761(16) 0.8814(7) 0.0233(10) Uani 1 1 d D . .
N2 N 0.50224(17) 0.47484(18) 1.3850(9) 0.0298(10) Uani 1 1 d . . .
N3 N 0.69313(18) 0.59994(17) 1.7773(9) 0.0281(10) Uani 1 1 d . . .
C1 C 0.6630(2) 0.3935(2) 0.7000(10) 0.0251(11) Uani 1 1 d . . .
H1A H 0.7023 0.4240 0.6516 0.030 Uiso 1 1 calc R . .
H1B H 0.6408 0.3803 0.5245 0.030 Uiso 1 1 calc R . .
C2 C 0.6704(2) 0.45955(19) 1.0599(9) 0.0209(10) Uani 1 1 d . . .
C3 C 0.64289(19) 0.48616(19) 1.2356(9) 0.0205(11) Uani 1 1 d . . .
C4 C 0.5848(2) 0.4673(2) 1.2258(9) 0.0222(11) Uani 1 1 d . . .
H4A H 0.5600 0.4365 1.1071 0.027 Uiso 1 1 calc R . .
C5 C 0.5637(2) 0.4943(2) 1.3935(10) 0.0247(11) Uani 1 1 d . . .
C6 C 0.5971(2) 0.5380(2) 1.5799(9) 0.0242(11) Uani 1 1 d . . .
H6A H 0.5815 0.5552 1.6970 0.029 Uiso 1 1 calc R . .
C7 C 0.6555(2) 0.55490(19) 1.5829(9) 0.0230(11) Uani 1 1 d . . .
C8 C 0.67865(19) 0.5310(2) 1.4123(8) 0.0204(11) Uani 1 1 d . . .
H8A H 0.7187 0.5448 1.4144 0.024 Uiso 1 1 calc R . .
S1S S 0.46579(6) 0.33014(6) 0.8359(3) 0.0341(3) Uani 1 1 d . . .
O1S O 0.52131(14) 0.37732(13) 0.7221(7) 0.0375(9) Uani 1 1 d . . .
C1S C 0.4115(2) 0.3420(3) 0.6917(16) 0.061(2) Uani 1 1 d . . .
H1SA H 0.4136 0.3760 0.7781 0.092 Uiso 1 1 calc R . .
H1SB H 0.3738 0.3086 0.7280 0.092 Uiso 1 1 calc R . .
H1SC H 0.4173 0.3480 0.4898 0.092 Uiso 1 1 calc R . .
C2S C 0.4494(2) 0.2683(2) 0.6354(11) 0.0408(14) Uani 1 1 d . . .
H2SA H 0.4755 0.2544 0.6872 0.061 Uiso 1 1 calc R . .
H2SB H 0.4539 0.2781 0.4364 0.061 Uiso 1 1 calc R . .
H2SC H 0.4098 0.2384 0.6720 0.061 Uiso 1 1 calc R . .
H1N H 0.5935(9) 0.4030(17) 0.873(8) 0.023(12) Uiso 1 1 d D . .

loop_
_atom_site_aniso_label
_atom_site_aniso_U_11
_atom_site_aniso_U_22
_atom_site_aniso_U_33
_atom_site_aniso_U_23
_atom_site_aniso_U_13
_atom_site_aniso_U_12
P1 0.0174(7) 0.0174(7) 0.0145(11) 0.000 0.000 0.0087(3)
O1 0.028(2) 0.028(2) 0.020(3) 0.000 0.000 0.0138(10)
O2 0.024(2) 0.037(2) 0.043(2) -0.0074(18) 0.0003(17) 0.0156(17)
O3 0.036(2) 0.052(2) 0.043(2) -0.018(2) -0.0135(18) 0.024(2)
O4 0.036(2) 0.061(3) 0.050(3) -0.019(2) 0.0046(19) 0.029(2)
O5 0.047(2) 0.035(2) 0.027(2) -0.0098(18) 0.0013(18) 0.020(2)
O6 0.030(2) 0.038(2) 0.046(2) -0.0126(19) -0.0093(19) 0.0160(19)
N1 0.035(3) 0.026(2) 0.017(2) 0.0016(18) 0.0043(19) 0.021(2)
N2 0.027(2) 0.037(3) 0.031(3) 0.001(2) 0.003(2) 0.020(2)
N3 0.038(3) 0.022(2) 0.022(2) -0.0003(18) 0.002(2) 0.013(2)
C1 0.033(3) 0.019(3) 0.025(3) 0.005(2) 0.007(2) 0.015(2)
C2 0.025(3) 0.022(3) 0.021(3) 0.005(2) 0.004(2) 0.015(2)
C3 0.033(3) 0.024(3) 0.013(2) 0.006(2) 0.003(2) 0.020(2)
C4 0.029(3) 0.023(3) 0.017(2) -0.005(2) -0.003(2) 0.015(2)
C5 0.026(3) 0.025(3) 0.026(3) 0.004(2) -0.002(2) 0.015(2)
C6 0.037(3) 0.018(3) 0.020(3) 0.003(2) 0.005(2) 0.016(2)
C7 0.037(3) 0.019(3) 0.017(3) -0.003(2) -0.001(2) 0.017(2)
C8 0.027(3) 0.020(3) 0.016(3) 0.000(2) -0.001(2) 0.013(2)
S1S 0.0330(8) 0.0310(8) 0.0285(7) -0.0041(6) -0.0022(6) 0.0088(6)
O1S 0.030(2) 0.027(2) 0.041(2) -0.0029(18) 0.0007(18) 0.0035(17)
C1S 0.036(4) 0.050(4) 0.095(6) 0.001(4) -0.001(4) 0.021(3)
C2S 0.042(4) 0.034(3) 0.044(4) -0.011(3) -0.010(3) 0.018(3)

loop_
_atom_type_symbol
_atom_type_description
_atom_type_scat_dispersion_real
_atom_type_scat_dispersion_imag
_atom_type_scat_source
C C 0.0033 0.0016 'International Tables Vol C Tables 4.2.6.8 and 6.1.1.4'
H H 0.0000 0.0000 'International Tables Vol C Tables 4.2.6.8 and 6.1.1.4'
N N 0.0061 0.0033 'International Tables Vol C Tables 4.2.6.8 and 6.1.1.4'
O O 0.0106 0.0060 'International Tables Vol C Tables 4.2.6.8 and 6.1.1.4'
P P 0.1023 0.0942 'International Tables Vol C Tables 4.2.6.8 and 6.1.1.4'
S S 0.1246 0.1234 'International Tables Vol C Tables 4.2.6.8 and 6.1.1.4'

loop_
_geom_angle_atom_site_label_1
_geom_angle_atom_site_label_2
_geom_angle_atom_site_label_3
_geom_angle
_geom_angle_site_symmetry_1
_geom_angle_site_symmetry_3
_geom_angle_publ_flag
O1 P1 C1 114.35(16) . 3_665 ?
O1 P1 C1 114.35(16) . 2_655 ?
C1 P1 C1 104.18(18) 3_665 2_655 ?
O1 P1 C1 114.35(16) . . ?
C1 P1 C1 104.18(18) 3_665 . ?
C1 P1 C1 104.18(18) 2_655 . ?
C2 N1 C1 118.7(4) . . ?
C2 N1 H1N 120(2) . . ?
C1 N1 H1N 121(2) . . ?
O4 N2 O3 124.4(4) . . ?
O4 N2 C5 118.3(4) . . ?
O3 N2 C5 117.3(4) . . ?
O6 N3 O5 124.7(4) . . ?
O6 N3 C7 117.9(4) . . ?
O5 N3 C7 117.4(4) . . ?
N1 C1 P1 113.5(3) . . ?
N1 C1 H1A 108.9 . . ?
P1 C1 H1A 108.9 . . ?
N1 C1 H1B 108.9 . . ?
P1 C1 H1B 108.9 . . ?
H1A C1 H1B 107.7 . . ?
O2 C2 N1 123.7(4) . . ?
O2 C2 C3 118.5(4) . . ?
N1 C2 C3 117.9(4) . . ?
C4 C3 C8 120.3(4) . . ?
C4 C3 C2 122.5(4) . . ?
C8 C3 C2 117.1(4) . . ?
C5 C4 C3 118.3(4) . . ?
C5 C4 H4A 120.8 . . ?
C3 C4 H4A 120.8 . . ?
C4 C5 C6 123.8(4) . . ?
C4 C5 N2 118.9(4) . . ?
C6 C5 N2 117.3(4) . . ?
C5 C6 C7 115.3(4) . . ?
C5 C6 H6A 122.3 . . ?
C7 C6 H6A 122.3 . . ?
C8 C7 C6 122.9(5) . . ?
C8 C7 N3 118.8(4) . . ?
C6 C7 N3 118.4(4) . . ?
C7 C8 C3 119.4(5) . . ?
C7 C8 H8A 120.3 . . ?
C3 C8 H8A 120.3 . . ?
O1S S1S C1S 105.5(3) . . ?
O1S S1S C2S 105.9(2) . . ?
C1S S1S C2S 96.8(3) . . ?
S1S C1S H1SA 109.5 . . ?
S1S C1S H1SB 109.5 . . ?
H1SA C1S H1SB 109.5 . . ?
S1S C1S H1SC 109.5 . . ?
H1SA C1S H1SC 109.5 . . ?
H1SB C1S H1SC 109.5 . . ?
S1S C2S H2SA 109.5 . . ?
S1S C2S H2SB 109.5 . . ?
H2SA C2S H2SB 109.5 . . ?
S1S C2S H2SC 109.5 . . ?
H2SA C2S H2SC 109.5 . . ?
H2SB C2S H2SC 109.5 . . ?

loop_
_geom_bond_atom_site_label_1
_geom_bond_atom_site_label_2
_geom_bond_distance
_geom_bond_site_symmetry_2
_geom_bond_publ_flag
P1 O1 1.469(5) . ?
P1 C1 1.838(4) 3_665 ?
P1 C1 1.838(4) 2_655 ?
P1 C1 1.838(4) . ?
O2 C2 1.227(6) . ?
O3 N2 1.214(5) . ?
O4 N2 1.213(5) . ?
O5 N3 1.231(5) . ?
O6 N3 1.217(5) . ?
N1 C2 1.344(6) . ?
N1 C1 1.461(5) . ?
N1 H1N 1.032(19) . ?
N2 C5 1.466(6) . ?
N3 C7 1.463(6) . ?
C1 H1A 0.9900 . ?
C1 H1B 0.9900 . ?
C2 C3 1.519(6) . ?
C3 C4 1.385(6) . ?
C3 C8 1.393(6) . ?
C4 C5 1.385(6) . ?
C4 H4A 0.9500 . ?
C5 C6 1.391(6) . ?
C6 C7 1.406(7) . ?
C6 H6A 0.9500 . ?
C7 C8 1.369(6) . ?
C8 H8A 0.9500 . ?
S1S O1S 1.501(3) . ?
S1S C1S 1.788(6) . ?
S1S C2S 1.778(5) . ?
C1S H1SA 0.9800 . ?
C1S H1SB 0.9800 . ?
C1S H1SC 0.9800 . ?
C2S H2SA 0.9800 . ?
C2S H2SB 0.9800 . ?
C2S H2SC 0.9800 . ?

loop_
_geom_hbond_atom_site_label_D
_geom_hbond_atom_site_label_H
_geom_hbond_atom_site_label_A
_geom_hbond_distance_DH
_geom_hbond_distance_HA
_geom_hbond_distance_DA
_geom_hbond_angle_DHA
_geom_hbond_site_symmetry_A
N1 H1N O1S 1.032(19) 1.85(2) 2.844(5) 159(3) .

loop_
_geom_torsion_atom_site_label_1
_geom_torsion_atom_site_label_2
_geom_torsion_atom_site_label_3
_geom_torsion_atom_site_label_4
_geom_torsion
_geom_torsion_site_symmetry_1
_geom_torsion_site_symmetry_2
_geom_torsion_site_symmetry_3
_geom_torsion_site_symmetry_4
_geom_torsion_publ_flag
C2 N1 C1 P1 88.5(5) . . . . ?
O1 P1 C1 N1 -24.7(4) . . . . ?
C1 P1 C1 N1 -150.2(4) 3_665 . . . ?
C1 P1 C1 N1 100.8(5) 2_655 . . . ?
C1 N1 C2 O2 -1.9(7) . . . . ?
C1 N1 C2 C3 176.8(3) . . . . ?
O2 C2 C3 C4 -178.6(5) . . . . ?
N1 C2 C3 C4 2.7(6) . . . . ?
O2 C2 C3 C8 1.0(6) . . . . ?
N1 C2 C3 C8 -177.8(4) . . . . ?
C8 C3 C4 C5 0.5(6) . . . . ?
C2 C3 C4 C5 -179.9(4) . . . . ?
C3 C4 C5 C6 -2.6(7) . . . . ?
C3 C4 C5 N2 179.9(4) . . . . ?
O4 N2 C5 C4 169.4(4) . . . . ?
O3 N2 C5 C4 -11.8(7) . . . . ?
O4 N2 C5 C6 -8.2(7) . . . . ?
O3 N2 C5 C6 170.6(4) . . . . ?
C4 C5 C6 C7 1.9(7) . . . . ?
N2 C5 C6 C7 179.4(4) . . . . ?
C5 C6 C7 C8 1.0(7) . . . . ?
C5 C6 C7 N3 -178.9(4) . . . . ?
O6 N3 C7 C8 9.3(6) . . . . ?
O5 N3 C7 C8 -170.1(4) . . . . ?
O6 N3 C7 C6 -170.8(4) . . . . ?
O5 N3 C7 C6 9.8(6) . . . . ?
C6 C7 C8 C3 -2.9(7) . . . . ?
N3 C7 C8 C3 177.0(4) . . . . ?
C4 C3 C8 C7 2.1(6) . . . . ?
C2 C3 C8 C7 -177.5(4) . . . . ?
